data_7119275
loop_
_publ_author_name
'Song, Bai-Qiao'
'Chen, Da-Qin'
'Ji, Zhenguo'
'Tang, Junhong'
'Wang, Xin-Long'
'Zang, Hong-Ying'
'Su, Zhong-Min'

_publ_section_title
;
 Control of bulk homochirality and proton conductivity in isostructural
 chiral metal-organic frameworks.
;
_journal_issue 11
_journal_name_full 'Chemical communications (Cambridge, England)'
_journal_page_first 1892
_journal_page_last 1895
_journal_paper_doi 10.1039/c6cc07729c
_journal_volume 53
_journal_year 2017
_chemical_formula_sum 'C24 H48 Cu4 N10 O6'
_chemical_formula_weight 826.88
_space_group_crystal_system hexagonal
_space_group_IT_number 182
_space_group_name_Hall 'P 6c 2c'
_space_group_name_H-M_alt 'P 63 2 2'
_symmetry_space_group_name_Hall 'P 6c 2c'
_symmetry_space_group_name_H-M 'P 63 2 2'
_atom_sites_solution_hydrogens geom
_atom_sites_solution_primary direct
_atom_sites_solution_secondary difmap
_audit_creation_method SHELXL-2016/6
_audit_update_record
;
2016-12-22 deposited with the CCDC.
2017-01-03 downloaded from the CCDC.
;
_cell_angle_alpha 90
_cell_angle_beta 90
_cell_angle_gamma 120
_cell_formula_units_Z 4
_cell_length_a 19.603(5)
_cell_length_b 19.603(5)
_cell_length_c 13.939(5)
_cell_measurement_reflns_used 3637
_cell_measurement_temperature 100(2)
_cell_measurement_theta_max 36.988
_cell_measurement_theta_min 4.797
_cell_volume 4639(2)
_computing_cell_refinement SMART
_computing_data_collection 'SMART (Bruker, 1997)'
_computing_data_reduction 'SAINT (Bruker, 1999)'
_computing_molecular_graphics 'Diamond (Brandenburg and Putz, 2008)'
_computing_publication_material 'SHELXL-2016/6 (Sheldrick, 2016)'
_computing_structure_refinement 'SHELXL-2016/6 (Sheldrick, 2016)'
_computing_structure_solution 'SHELXS-2016/6 (Sheldrick, 2016)'
_diffrn_ambient_temperature 100(2)
_diffrn_measured_fraction_theta_full 0.998
_diffrn_measured_fraction_theta_max 0.998
_diffrn_measurement_device_type 'Bruker APEX CCD area-detector'
_diffrn_measurement_method '\w scans'
_diffrn_radiation_type MoK\a
_diffrn_radiation_wavelength 0.71069
_diffrn_reflns_av_R_equivalents 0.0701
_diffrn_reflns_av_unetI/netI 0.0373
_diffrn_reflns_Laue_measured_fraction_full 0.998
_diffrn_reflns_Laue_measured_fraction_max 0.998
_diffrn_reflns_limit_h_max 22
_diffrn_reflns_limit_h_min -23
_diffrn_reflns_limit_k_max 23
_diffrn_reflns_limit_k_min -23
_diffrn_reflns_limit_l_max 16
_diffrn_reflns_limit_l_min -16
_diffrn_reflns_number 26376
_diffrn_reflns_point_group_measured_fraction_full 0.998
_diffrn_reflns_point_group_measured_fraction_max 0.998
_diffrn_reflns_theta_full 24.764
_diffrn_reflns_theta_max 24.764
_diffrn_reflns_theta_min 1.890
_diffrn_source 'fine-focus sealed tube'
_exptl_absorpt_coefficient_mu 1.847
_exptl_absorpt_correction_T_max 0.7325
_exptl_absorpt_correction_T_min 0.6659
_exptl_absorpt_correction_type multi-scan
_exptl_crystal_colour colorless
_exptl_crystal_density_diffrn 1.184
_exptl_crystal_description block
_exptl_crystal_F_000 1704
_exptl_crystal_size_max 0.240
_exptl_crystal_size_mid 0.180
_exptl_crystal_size_min 0.180
_refine_diff_density_max 0.460
_refine_diff_density_min -0.418
_refine_diff_density_rms 0.066
_refine_ls_abs_structure_details
;
 Flack x determined using 626 quotients [(I+)-(I-)]/[(I+)+(I-)]
 (Parsons, Flack and Wagner, Acta Cryst. B69 (2013) 249-259).
;
_refine_ls_abs_structure_Flack 0.034(17)
_refine_ls_extinction_method none
_refine_ls_goodness_of_fit_ref 1.028
_refine_ls_hydrogen_treatment constr
_refine_ls_matrix_type full
_refine_ls_number_parameters 113
_refine_ls_number_reflns 2670
_refine_ls_number_restraints 48
_refine_ls_restrained_S_all 1.049
_refine_ls_R_factor_all 0.0709
_refine_ls_R_factor_gt 0.0475
_refine_ls_shift/su_max 0.000
_refine_ls_shift/su_mean 0.000
_refine_ls_structure_factor_coef Fsqd
_refine_ls_weighting_details 'w=1/[\s^2^(Fo^2^)+(0.0819P)^2^] where P=(Fo^2^+2Fc^2^)/3'
_refine_ls_weighting_scheme calc
_refine_ls_wR_factor_gt 0.1204
_refine_ls_wR_factor_ref 0.1332
_reflns_Friedel_coverage 0.673
_reflns_Friedel_fraction_full 0.997
_reflns_Friedel_fraction_max 0.997
_reflns_number_gt 1914
_reflns_number_total 2670
_reflns_threshold_expression 'I > 2\s(I)'
_cod_data_source_file c6cc07729c2.cif
_cod_data_source_block 1P
_cod_depositor_comments 'Adding full bibliography for 7119274--7119277.cif.'
_cod_original_cell_volume 4639(3)
_cod_database_code 7119275
_shelx_shelxl_version_number 2016/6
_shelx_space_group_comment
;
The symmetry employed for this shelxl refinement is uniquely defined
by the following loop, which should always be used as a source of
symmetry information in preference to the above space-group names.
They are only intended as comments.
;
_shelx_estimated_absorpt_t_min 0.666
_shelx_estimated_absorpt_t_max 0.732

loop_
_space_group_symop_operation_xyz
'x, y, z'
'-x, -y, z+1/2'
'-y, x-y, z'
'-x+y, -x, z'
'x-y, x, z+1/2'
'y, -x+y, z+1/2'
'x-y, -y, -z'
'-x, -x+y, -z'
'y, x, -z'
'-y, -x, -z+1/2'
'x, x-y, -z+1/2'
'-x+y, y, -z+1/2'

loop_
_atom_site_label
_atom_site_type_symbol
_atom_site_fract_x
_atom_site_fract_y
_atom_site_fract_z
_atom_site_U_iso_or_equiv
_atom_site_adp_type
_atom_site_occupancy
_atom_site_site_symmetry_order
_atom_site_calc_flag
_atom_site_refinement_flags_posn
_atom_site_refinement_flags_adp
_atom_site_refinement_flags_occupancy
Cu1 Cu 0.666667 0.333333 0.60138(9) 0.0599(4) Uani 1 3 d S T P
Cu2 Cu 0.73834(3) 0.26166(3) 0.750000 0.0625(4) Uani 1 2 d S T P
Cu3 Cu 1.000000 0.45958(9) 0.500000 0.0936(6) Uani 1 2 d S T P
N2 N 0.8075(3) 0.3328(4) 0.6611(4) 0.0624(15) Uani 1 1 d . . .
N1 N 0.7796(3) 0.3703(3) 0.6010(4) 0.0649(17) Uani 1 1 d . . .
N3 N 0.9033(4) 0.4090(4) 0.5641(5) 0.0783(18) Uani 1 1 d . . .
C1 C 0.8377(4) 0.4157(7) 0.5443(5) 0.079(2) Uani 1 1 d . . .
C2 C 0.8816(5) 0.3567(5) 0.6366(5) 0.073(2) Uani 1 1 d . . .
C3 C 0.9295(5) 0.3339(7) 0.6885(8) 0.121(4) Uani 1 1 d D U .
H3 H 0.894626 0.295523 0.736116 0.145 Uiso 1 1 calc R U .
C4 C 0.8232(7) 0.4649(6) 0.4730(5) 0.146(5) Uani 1 1 d D U .
H4 H 0.769656 0.455807 0.481890 0.175 Uiso 1 1 calc R U .
C5 C 0.8318(8) 0.4428(7) 0.3711(7) 0.175(6) Uani 1 1 d D U .
H5A H 0.796883 0.387416 0.361658 0.263 Uiso 1 1 calc R U .
H5B H 0.818795 0.471969 0.326677 0.263 Uiso 1 1 calc R U .
H5C H 0.885142 0.455053 0.360690 0.263 Uiso 1 1 calc R U .
C8 C 1.0016(8) 0.3934(7) 0.7440(10) 0.213(6) Uani 1 1 d D U .
H8A H 1.026150 0.367130 0.774042 0.320 Uiso 1 1 calc R U .
H8B H 1.038232 0.432919 0.700750 0.320 Uiso 1 1 calc R U .
H8C H 0.985979 0.417890 0.792155 0.320 Uiso 1 1 calc R U .
C6 C 0.8812(8) 0.5528(6) 0.4768(8) 0.173(5) Uani 1 1 d D U .
H6A H 0.879984 0.572558 0.539436 0.260 Uiso 1 1 calc R U .
H6B H 0.933287 0.562308 0.463666 0.260 Uiso 1 1 calc R U .
H6C H 0.866940 0.579224 0.429652 0.260 Uiso 1 1 calc R U .
C7 C 0.9609(7) 0.2909(8) 0.6283(10) 0.215(7) Uani 1 1 d D U .
H7A H 0.992518 0.277449 0.667790 0.323 Uiso 1 1 calc R U .
H7B H 0.917534 0.243800 0.602372 0.323 Uiso 1 1 calc R U .
H7C H 0.992350 0.324433 0.576866 0.323 Uiso 1 1 calc R U .

loop_
_atom_site_aniso_label
_atom_site_aniso_U_11
_atom_site_aniso_U_22
_atom_site_aniso_U_33
_atom_site_aniso_U_23
_atom_site_aniso_U_13
_atom_site_aniso_U_12
Cu1 0.0656(5) 0.0656(5) 0.0485(7) 0.000 0.000 0.0328(3)
Cu2 0.0664(5) 0.0664(5) 0.0543(7) 0.0147(7) 0.0147(7) 0.0329(5)
Cu3 0.0686(9) 0.1202(10) 0.0748(9) 0.0161(4) 0.0322(8) 0.0343(4)
N2 0.057(4) 0.069(4) 0.056(3) 0.007(3) 0.010(3) 0.027(3)
N1 0.062(3) 0.071(4) 0.054(3) 0.020(3) 0.007(3) 0.027(3)
N3 0.067(4) 0.100(5) 0.065(4) 0.019(4) 0.019(3) 0.040(4)
C1 0.073(5) 0.093(7) 0.059(4) 0.010(5) 0.021(4) 0.031(6)
C2 0.061(5) 0.091(6) 0.060(5) -0.002(4) 0.004(4) 0.032(4)
C3 0.090(7) 0.159(10) 0.152(9) -0.009(7) -0.020(6) 0.090(7)
C4 0.195(12) 0.169(9) 0.067(6) 0.074(6) 0.026(7) 0.085(9)
C5 0.265(15) 0.218(14) 0.088(7) 0.004(9) -0.005(10) 0.155(12)
C8 0.237(14) 0.196(13) 0.196(12) -0.041(13) -0.098(14) 0.101(12)
C6 0.252(15) 0.154(10) 0.136(10) 0.019(10) -0.001(11) 0.118(10)
C7 0.195(14) 0.260(17) 0.243(16) -0.067(13) -0.028(12) 0.154(13)

loop_
_atom_type_symbol
_atom_type_description
_atom_type_scat_dispersion_real
_atom_type_scat_dispersion_imag
_atom_type_scat_source
C C 0.0033 0.0016 'International Tables Vol C Tables 4.2.6.8 and 6.1.1.4'
N N 0.0061 0.0033 'International Tables Vol C Tables 4.2.6.8 and 6.1.1.4'
Cu Cu 0.3201 1.2651 'International Tables Vol C Tables 4.2.6.8 and 6.1.1.4'
H H 0.0000 0.0000 'International Tables Vol C Tables 4.2.6.8 and 6.1.1.4'
O O 0.0106 0.0060 'International Tables Vol C Tables 4.2.6.8 and 6.1.1.4'

loop_
_geom_angle_atom_site_label_1
_geom_angle_atom_site_label_2
_geom_angle_atom_site_label_3
_geom_angle
_geom_angle_site_symmetry_1
_geom_angle_site_symmetry_3
N1 Cu1 N1 119.998(2) . 4_665
N1 Cu1 N1 120.001(4) . 3_655
N1 Cu1 N1 119.999(3) 4_665 3_655
N2 Cu2 N2 177.9(4) . 10_666
N3 Cu3 N3 177.3(5) . 8_766
C2 N2 N1 107.9(6) . .
C2 N2 Cu2 134.2(6) . .
N1 N2 Cu2 117.8(4) . .
C1 N1 N2 106.6(6) . .
C1 N1 Cu1 134.0(5) . .
N2 N1 Cu1 118.3(4) . .
C2 N3 C1 105.5(6) . .
C2 N3 Cu3 127.7(6) . .
C1 N3 Cu3 126.7(5) . .
N1 C1 N3 110.4(8) . .
N1 C1 C4 117.2(8) . .
N3 C1 C4 132.4(7) . .
N2 C2 N3 109.5(7) . .
N2 C2 C3 122.4(8) . .
N3 C2 C3 127.8(8) . .
C2 C3 C8 121.6(10) . .
C2 C3 C7 114.0(10) . .
C8 C3 C7 103.18(13) . .
C2 C3 H3 105.6 . .
C8 C3 H3 105.6 . .
C7 C3 H3 105.6 . .
C5 C4 C6 103.25(13) . .
C5 C4 C1 110.5(9) . .
C6 C4 C1 115.4(10) . .
C5 C4 H4 109.1 . .
C6 C4 H4 109.1 . .
C1 C4 H4 109.1 . .
C4 C5 H5A 109.5 . .
C4 C5 H5B 109.5 . .
H5A C5 H5B 109.5 . .
C4 C5 H5C 109.5 . .
H5A C5 H5C 109.5 . .
H5B C5 H5C 109.5 . .
C3 C8 H8A 109.5 . .
C3 C8 H8B 109.5 . .
H8A C8 H8B 109.5 . .
C3 C8 H8C 109.5 . .
H8A C8 H8C 109.5 . .
H8B C8 H8C 109.5 . .
C4 C6 H6A 109.5 . .
C4 C6 H6B 109.5 . .
H6A C6 H6B 109.5 . .
C4 C6 H6C 109.5 . .
H6A C6 H6C 109.5 . .
H6B C6 H6C 109.5 . .
C3 C7 H7A 109.5 . .
C3 C7 H7B 109.5 . .
H7A C7 H7B 109.5 . .
C3 C7 H7C 109.5 . .
H7A C7 H7C 109.5 . .
H7B C7 H7C 109.5 . .

loop_
_geom_bond_atom_site_label_1
_geom_bond_atom_site_label_2
_geom_bond_distance
_geom_bond_site_symmetry_2
Cu1 N1 1.956(6) .
Cu1 N1 1.956(6) 4_665
Cu1 N1 1.956(6) 3_655
Cu2 N2 1.852(6) .
Cu2 N2 1.852(5) 10_666
Cu3 N3 1.870(6) .
Cu3 N3 1.870(6) 8_766
N2 C2 1.328(9) .
N2 N1 1.393(8) .
N1 C1 1.304(9) .
N3 C2 1.348(9) .
N3 C1 1.383(10) .
C1 C4 1.507(13) .
C2 C3 1.423(12) .
C3 C8 1.5193(14) .
C3 C7 1.5189(14) .
C3 H3 0.9800 .
C4 C5 1.5184(15) .
C4 C6 1.5190(14) .
C4 H4 0.9800 .
C5 H5A 0.9600 .
C5 H5B 0.9600 .
C5 H5C 0.9600 .
C8 H8A 0.9600 .
C8 H8B 0.9600 .
C8 H8C 0.9600 .
C6 H6A 0.9600 .
C6 H6B 0.9600 .
C6 H6C 0.9600 .
C7 H7A 0.9600 .
C7 H7B 0.9600 .
C7 H7C 0.9600 .

loop_
_geom_torsion_atom_site_label_1
_geom_torsion_atom_site_label_2
_geom_torsion_atom_site_label_3
_geom_torsion_atom_site_label_4
_geom_torsion
C2 N2 N1 C1 -1.0(8)
Cu2 N2 N1 C1 -178.8(6)
C2 N2 N1 Cu1 168.5(5)
Cu2 N2 N1 Cu1 -9.3(7)
N2 N1 C1 N3 0.7(10)
Cu1 N1 C1 N3 -166.5(5)
N2 N1 C1 C4 -178.6(8)
Cu1 N1 C1 C4 14.3(14)
C2 N3 C1 N1 -0.1(11)
Cu3 N3 C1 N1 177.9(6)
C2 N3 C1 C4 179.0(10)
Cu3 N3 C1 C4 -3.0(16)
N1 N2 C2 N3 1.0(8)
Cu2 N2 C2 N3 178.2(5)
N1 N2 C2 C3 175.4(8)
Cu2 N2 C2 C3 -7.4(12)
C1 N3 C2 N2 -0.5(10)
Cu3 N3 C2 N2 -178.5(5)
C1 N3 C2 C3 -174.6(9)
Cu3 N3 C2 C3 7.4(13)
N2 C2 C3 C8 -113.9(11)
N3 C2 C3 C8 59.4(14)
N2 C2 C3 C7 121.5(10)
N3 C2 C3 C7 -65.2(13)
N1 C1 C4 C5 -118.3(10)
N3 C1 C4 C5 62.6(14)
N1 C1 C4 C6 125.0(10)
N3 C1 C4 C6 -54.1(15)
